data_7032840
loop_
_publ_author_name
'Button, Zo\"e E'
'Higgins, Jessica A.'
'Suvova, Mark\'eta'
'Cloke, F Geoffrey N'
'Roe, S. Mark'

_publ_section_title
;
 Mixed sandwich thorium complexes incorporating
 bis(tri-isopropylsilyl)cyclooctatetraenyl and pentamethylcyclopentadienyl
 ligands: synthesis, structure and reactivity.
;
_journal_issue 6
_journal_name_full 'Dalton transactions (Cambridge, England : 2003)'
_journal_page_first 2588
_journal_page_last 2596
_journal_paper_doi 10.1039/c4dt02362e
_journal_volume 44
_journal_year 2015
_chemical_compound_source 'synthesis as described'
_chemical_formula_moiety 'C36 H63 I Si2 Th'
_chemical_formula_sum 'C36 H63 I Si2 Th'
_chemical_formula_weight 910.98
_chemical_name_common complex_2_iodide
_chemical_name_systematic
;
iodo(eta-5-pentamethylcyclopentadienyl)
(eta-8-(bis{triisopropylsilyl}cyclooctatetraene))thorium(IV)
;
_space_group_IT_number 2
_symmetry_cell_setting triclinic
_symmetry_Int_Tables_number 2
_symmetry_space_group_name_Hall '-P 1'
_symmetry_space_group_name_H-M 'P -1'
_atom_sites_solution_hydrogens geom
_atom_sites_solution_primary direct
_atom_sites_solution_secondary difmap
_audit_conform_dict_location ftp://ftp.iucr.org/pub/cif_core.dic
_audit_conform_dict_name cif_core.dic
_audit_conform_dict_version 2.2
_audit_creation_date 2011-05-20T12:27:26-00:00
_audit_creation_method 'WinGX routine CIF_UPDATE'
_cell_angle_alpha 89.126(2)
_cell_angle_beta 83.109(2)
_cell_angle_gamma 71.906(3)
_cell_formula_units_Z 2
_cell_length_a 8.7050(4)
_cell_length_b 12.5835(6)
_cell_length_c 18.1400(8)
_cell_measurement_reflns_used 8100
_cell_measurement_temperature 120(2)
_cell_measurement_theta_max 27.485
_cell_measurement_theta_min 2.910
_cell_volume 1874.63(15)
_computing_cell_refinement 'HKL Scalepack (Otwinowski & Minor 1997)'
_computing_data_reduction 'HKL Denzo and Scalepack (Otwinowski & Minor 1997)'
_computing_molecular_graphics 'Ortep-3 for Windows (Farrugia, 1997)'
_computing_publication_material 'WinGX publication routines (Farrugia, 1999)'
_computing_structure_refinement 'SHELXL-97 (Sheldrick, 1997)'
_computing_structure_solution 'SHELXS-97 (Sheldrick, 1997)'
_diffrn_ambient_temperature 120(2)
_diffrn_detector_area_resol_mean 9.091
_diffrn_measured_fraction_theta_full 0.995
_diffrn_measured_fraction_theta_max 0.995
_diffrn_measurement_device '95mm CCD camera on \k-goniostat'
_diffrn_measurement_device_type 'Bruker-Nonius Roper CCD camera on \k-goniostat'
_diffrn_measurement_method '\f & \w scans''
_diffrn_orient_matrix_type 'by Bruker AXS Collect from scalepack cell'
_diffrn_orient_matrix_UB_11 -0.0785806
_diffrn_orient_matrix_UB_12 0.0695818
_diffrn_orient_matrix_UB_13 -0.0169971
_diffrn_orient_matrix_UB_21 -0.0538720
_diffrn_orient_matrix_UB_22 0.0176492
_diffrn_orient_matrix_UB_23 0.0521695
_diffrn_orient_matrix_UB_31 0.0758051
_diffrn_orient_matrix_UB_32 0.0429001
_diffrn_orient_matrix_UB_33 0.0086349
_diffrn_radiation_monochromator graphite
_diffrn_radiation_source 'Bruker-Nonius FR591 rotating anode'
_diffrn_radiation_type MoK\a
_diffrn_radiation_wavelength 0.71073
_diffrn_reflns_av_R_equivalents 0.0571
_diffrn_reflns_av_unetI/netI 0.058
_diffrn_reflns_limit_h_max 11
_diffrn_reflns_limit_h_min -11
_diffrn_reflns_limit_k_max 16
_diffrn_reflns_limit_k_min -16
_diffrn_reflns_limit_l_max 23
_diffrn_reflns_limit_l_min -23
_diffrn_reflns_number 35631
_diffrn_reflns_theta_full 27.53
_diffrn_reflns_theta_max 27.53
_diffrn_reflns_theta_min 3.15
_exptl_absorpt_coefficient_mu 4.887
_exptl_absorpt_correction_T_max 0.7456
_exptl_absorpt_correction_T_min 0.4976
_exptl_absorpt_correction_type multi-scan
_exptl_absorpt_process_details 'SADABS 2007/2 (Sheldrick, G.M., 2007)'
_exptl_crystal_colour Brown
_exptl_crystal_density_diffrn 1.614
_exptl_crystal_density_method 'not measured'
_exptl_crystal_description Plate
_exptl_crystal_F_000 900
_exptl_crystal_size_max 0.36
_exptl_crystal_size_mid 0.22
_exptl_crystal_size_min 0.06
_refine_diff_density_max 1.549
_refine_diff_density_min -2.509
_refine_diff_density_rms 0.194
_refine_ls_extinction_method none
_refine_ls_goodness_of_fit_ref 1.033
_refine_ls_hydrogen_treatment constr
_refine_ls_matrix_type full
_refine_ls_number_parameters 366
_refine_ls_number_reflns 8609
_refine_ls_number_restraints 0
_refine_ls_restrained_S_all 1.033
_refine_ls_R_factor_all 0.0533
_refine_ls_R_factor_gt 0.0414
_refine_ls_shift/su_max 0
_refine_ls_shift/su_mean 0
_refine_ls_structure_factor_coef Fsqd
_refine_ls_weighting_details 'calc w=1/[\s^2^(Fo^2^)+(0.0445P)^2^+9.5364P] where P=(Fo^2^+2Fc^2^)/3'
_refine_ls_weighting_scheme calc
_refine_ls_wR_factor_gt 0.0975
_refine_ls_wR_factor_ref 0.1026
_reflns_number_gt 7366
_reflns_number_total 8609
_reflns_threshold_expression >2sigma(I)
_cod_data_source_file c4dt02362e2.cif
_cod_data_source_block 2
_cod_depositor_comments 'Adding full bibliography for 7032839--7032844.cif.'
_cod_database_code 7032840

loop_
_symmetry_equiv_pos_as_xyz
'x, y, z'
'-x, -y, -z'

loop_
_atom_site_label
_atom_site_type_symbol
_atom_site_fract_x
_atom_site_fract_y
_atom_site_fract_z
_atom_site_U_iso_or_equiv
_atom_site_adp_type
_atom_site_occupancy
_atom_site_symmetry_multiplicity
_atom_site_calc_flag
_atom_site_refinement_flags
Th Th 0.01691(2) 0.710590(17) 0.207613(11) 0.01436(7) Uani 1 1 d .
I I 0.31421(5) 0.79157(4) 0.15449(3) 0.03206(12) Uani 1 1 d .
Si1 Si 0.19289(19) 0.68118(14) 0.42276(8) 0.0170(3) Uani 1 1 d .
Si2 Si -0.3142(2) 1.05582(14) 0.19658(9) 0.0174(3) Uani 1 1 d .
C1 C 0.0340(6) 0.7335(5) 0.3557(3) 0.0162(11) Uani 1 1 d .
C2 C 0.0190(7) 0.8401(5) 0.3260(3) 0.0175(12) Uani 1 1 d .
H2 H 0.0967 0.8706 0.3422 0.021 Uiso 1 1 calc R
C3 C -0.0804(7) 0.9139(5) 0.2788(3) 0.0181(12) Uani 1 1 d .
H3 H -0.054 0.9817 0.2739 0.022 Uiso 1 1 calc R
C4 C -0.2088(7) 0.9156(5) 0.2364(3) 0.0157(11) Uani 1 1 d .
C5 C -0.2946(7) 0.8363(5) 0.2309(3) 0.0164(11) Uani 1 1 d .
H5 H -0.3694 0.8565 0.1952 0.02 Uiso 1 1 calc R
C6 C -0.2948(7) 0.7357(5) 0.2657(3) 0.0178(12) Uani 1 1 d .
H6 H -0.3812 0.7105 0.2538 0.021 Uiso 1 1 calc R
C7 C -0.1978(7) 0.6632(5) 0.3139(3) 0.0179(12) Uani 1 1 d .
H7 H -0.2352 0.6011 0.3261 0.022 Uiso 1 1 calc R
C8 C -0.0586(7) 0.6589(5) 0.3489(3) 0.0190(12) Uani 1 1 d .
H8 H -0.0174 0.5905 0.3735 0.023 Uiso 1 1 calc R
C9 C 0.3138(7) 0.7838(5) 0.4274(3) 0.0227(13) Uani 1 1 d .
H9 H 0.3448 0.8018 0.3749 0.027 Uiso 1 1 calc R
C10 C 0.2201(8) 0.8952(6) 0.4674(4) 0.0311(15) Uani 1 1 d .
H10A H 0.1178 0.9286 0.4464 0.047 Uiso 1 1 calc R
H10B H 0.2861 0.946 0.4612 0.047 Uiso 1 1 calc R
H10C H 0.1965 0.8825 0.5204 0.047 Uiso 1 1 calc R
C11 C 0.4739(8) 0.7334(6) 0.4614(4) 0.0319(16) Uani 1 1 d .
H11A H 0.5358 0.662 0.4362 0.048 Uiso 1 1 calc R
H11B H 0.4494 0.7211 0.5144 0.048 Uiso 1 1 calc R
H11C H 0.5384 0.7851 0.4553 0.048 Uiso 1 1 calc R
C12 C 0.3453(7) 0.5388(5) 0.3933(3) 0.0201(12) Uani 1 1 d .
H12 H 0.4346 0.5262 0.4255 0.024 Uiso 1 1 calc R
C13 C 0.4243(9) 0.5391(6) 0.3134(4) 0.0332(16) Uani 1 1 d .
H13A H 0.4651 0.6034 0.307 0.05 Uiso 1 1 calc R
H13B H 0.3434 0.5442 0.2792 0.05 Uiso 1 1 calc R
H13C H 0.5149 0.4698 0.3028 0.05 Uiso 1 1 calc R
C14 C 0.2816(8) 0.4374(5) 0.4039(4) 0.0253(14) Uani 1 1 d .
H14A H 0.2323 0.437 0.4553 0.038 Uiso 1 1 calc R
H14B H 0.3722 0.3683 0.3928 0.038 Uiso 1 1 calc R
H14C H 0.1998 0.4425 0.3701 0.038 Uiso 1 1 calc R
C15 C 0.0738(7) 0.6627(5) 0.5147(3) 0.0231(13) Uani 1 1 d .
H15 H 0.0247 0.6029 0.5055 0.028 Uiso 1 1 calc R
C16 C -0.0693(8) 0.7669(6) 0.5413(4) 0.0315(15) Uani 1 1 d .
H16A H -0.137 0.7924 0.5011 0.047 Uiso 1 1 calc R
H16B H -0.0272 0.8264 0.5555 0.047 Uiso 1 1 calc R
H16C H -0.1349 0.7482 0.5843 0.047 Uiso 1 1 calc R
C17 C 0.1822(8) 0.6200(6) 0.5761(4) 0.0314(16) Uani 1 1 d .
H17A H 0.2721 0.5536 0.5579 0.047 Uiso 1 1 calc R
H17B H 0.1179 0.6006 0.6193 0.047 Uiso 1 1 calc R
H17C H 0.2262 0.6785 0.5906 0.047 Uiso 1 1 calc R
C18 C -0.1894(8) 1.1575(5) 0.1884(4) 0.0245(14) Uani 1 1 d .
H18 H -0.2502 1.2195 0.1577 0.029 Uiso 1 1 calc R
C19 C -0.1802(10) 1.2150(6) 0.2603(4) 0.0352(17) Uani 1 1 d .
H19A H -0.2895 1.244 0.2876 0.053 Uiso 1 1 calc R
H19B H -0.1362 1.277 0.2488 0.053 Uiso 1 1 calc R
H19C H -0.1091 1.1611 0.2908 0.053 Uiso 1 1 calc R
C20 C -0.0184(8) 1.1122(6) 0.1445(4) 0.0283(14) Uani 1 1 d .
H20A H -0.0258 1.0761 0.0982 0.042 Uiso 1 1 calc R
H20B H 0.0534 1.0576 0.1744 0.042 Uiso 1 1 calc R
H20C H 0.0257 1.1742 0.1331 0.042 Uiso 1 1 calc R
C21 C -0.3808(7) 1.0393(5) 0.1026(3) 0.0215(13) Uani 1 1 d .
H21 H -0.4521 0.9902 0.1095 0.026 Uiso 1 1 calc R
C22 C -0.2389(8) 0.9827(6) 0.0422(4) 0.0306(15) Uani 1 1 d .
H22A H -0.173 0.9112 0.0602 0.046 Uiso 1 1 calc R
H22B H -0.1709 1.0314 0.031 0.046 Uiso 1 1 calc R
H22C H -0.2827 0.9695 -0.0029 0.046 Uiso 1 1 calc R
C23 C -0.4819(9) 1.1504(6) 0.0735(4) 0.0355(17) Uani 1 1 d .
H23A H -0.5721 1.1874 0.1114 0.053 Uiso 1 1 calc R
H23B H -0.5254 1.1365 0.0285 0.053 Uiso 1 1 calc R
H23C H -0.4131 1.1984 0.0619 0.053 Uiso 1 1 calc R
C24 C -0.5019(8) 1.1179(5) 0.2659(4) 0.0257(14) Uani 1 1 d .
H24 H -0.537 1.2007 0.2595 0.031 Uiso 1 1 calc R
C25 C -0.6483(8) 1.0778(6) 0.2547(4) 0.0320(15) Uani 1 1 d .
H25A H -0.6734 1.0912 0.2035 0.048 Uiso 1 1 calc R
H25B H -0.7431 1.1191 0.2891 0.048 Uiso 1 1 calc R
H25C H -0.6213 0.9977 0.2644 0.048 Uiso 1 1 calc R
C26 C -0.4663(9) 1.0964(6) 0.3477(4) 0.0347(16) Uani 1 1 d .
H26A H -0.3736 1.1214 0.356 0.052 Uiso 1 1 calc R
H26B H -0.4405 1.0163 0.3573 0.052 Uiso 1 1 calc R
H26C H -0.5624 1.1381 0.3813 0.052 Uiso 1 1 calc R
C27 C -0.0632(7) 0.5345(5) 0.1429(3) 0.0206(12) Uani 1 1 d .
C28 C 0.0991(7) 0.4862(5) 0.1601(3) 0.0213(13) Uani 1 1 d .
C29 C 0.2010(7) 0.5333(5) 0.1121(3) 0.0224(13) Uani 1 1 d .
C30 C 0.1010(8) 0.6122(5) 0.0663(3) 0.0228(13) Uani 1 1 d .
C31 C -0.0624(8) 0.6116(6) 0.0853(3) 0.0249(14) Uani 1 1 d .
C32 C -0.2057(8) 0.4956(6) 0.1730(4) 0.0334(16) Uani 1 1 d .
H32A H -0.3072 0.5507 0.1618 0.05 Uiso 1 1 calc R
H32B H -0.2079 0.4875 0.2269 0.05 Uiso 1 1 calc R
H32C H -0.1945 0.4234 0.1497 0.05 Uiso 1 1 calc R
C33 C 0.1532(9) 0.3916(5) 0.2124(4) 0.0292(15) Uani 1 1 d .
H33A H 0.076 0.4053 0.2579 0.044 Uiso 1 1 calc R
H33B H 0.2617 0.3865 0.2249 0.044 Uiso 1 1 calc R
H33C H 0.1571 0.3213 0.1886 0.044 Uiso 1 1 calc R
C34 C 0.3848(7) 0.4924(6) 0.1035(4) 0.0268(14) Uani 1 1 d .
H34A H 0.4221 0.4699 0.152 0.04 Uiso 1 1 calc R
H34B H 0.4267 0.5525 0.0844 0.04 Uiso 1 1 calc R
H34C H 0.4248 0.4281 0.0688 0.04 Uiso 1 1 calc R
C35 C 0.1568(10) 0.6748(7) 0.0034(4) 0.0388(18) Uani 1 1 d .
H35A H 0.1073 0.6651 -0.0407 0.058 Uiso 1 1 calc R
H35B H 0.2757 0.6458 -0.0074 0.058 Uiso 1 1 calc R
H35C H 0.1242 0.7544 0.0171 0.058 Uiso 1 1 calc R
C36 C -0.2049(9) 0.6719(6) 0.0454(4) 0.0329(16) Uani 1 1 d .
H36A H -0.2153 0.6229 0.0061 0.049 Uiso 1 1 calc R
H36B H -0.1878 0.7396 0.0234 0.049 Uiso 1 1 calc R
H36C H -0.3045 0.6926 0.0806 0.049 Uiso 1 1 calc R

loop_
_atom_site_aniso_label
_atom_site_aniso_U_11
_atom_site_aniso_U_22
_atom_site_aniso_U_33
_atom_site_aniso_U_23
_atom_site_aniso_U_13
_atom_site_aniso_U_12
Th 0.01261(11) 0.01478(11) 0.01504(11) 0.00039(7) -0.00138(7) -0.00342(8)
I 0.0239(2) 0.0348(3) 0.0387(3) -0.0002(2) -0.00068(19) -0.01194(19)
Si1 0.0145(7) 0.0207(8) 0.0142(7) 0.0007(6) -0.0027(6) -0.0030(7)
Si2 0.0178(8) 0.0151(8) 0.0194(8) 0.0018(6) -0.0063(6) -0.0036(6)
C1 0.010(3) 0.020(3) 0.016(3) 0.001(2) -0.001(2) -0.001(2)
C2 0.015(3) 0.024(3) 0.013(3) -0.001(2) -0.001(2) -0.004(2)
C3 0.021(3) 0.017(3) 0.017(3) -0.003(2) -0.002(2) -0.006(2)
C4 0.013(3) 0.014(3) 0.016(3) -0.001(2) 0.000(2) 0.001(2)
C5 0.014(3) 0.019(3) 0.015(3) 0.000(2) -0.002(2) -0.003(2)
C6 0.012(3) 0.019(3) 0.023(3) 0.002(2) -0.002(2) -0.005(2)
C7 0.015(3) 0.018(3) 0.022(3) 0.006(2) -0.001(2) -0.008(2)
C8 0.014(3) 0.027(3) 0.016(3) 0.008(2) -0.004(2) -0.008(2)
C9 0.021(3) 0.029(3) 0.020(3) -0.001(3) -0.006(2) -0.010(3)
C10 0.029(4) 0.026(4) 0.038(4) -0.004(3) -0.008(3) -0.006(3)
C11 0.025(3) 0.045(4) 0.026(3) 0.000(3) -0.009(3) -0.010(3)
C12 0.016(3) 0.023(3) 0.018(3) 0.002(2) -0.004(2) -0.002(2)
C13 0.038(4) 0.027(4) 0.030(4) 0.000(3) 0.004(3) -0.009(3)
C14 0.024(3) 0.019(3) 0.030(3) 0.005(3) -0.003(3) -0.003(3)
C15 0.021(3) 0.024(3) 0.019(3) 0.002(2) -0.002(2) -0.001(3)
C16 0.031(4) 0.027(4) 0.029(4) -0.002(3) 0.006(3) -0.002(3)
C17 0.030(4) 0.038(4) 0.019(3) 0.007(3) -0.004(3) 0.000(3)
C18 0.026(3) 0.020(3) 0.033(3) 0.010(3) -0.015(3) -0.011(3)
C19 0.050(5) 0.015(3) 0.045(4) 0.001(3) -0.016(4) -0.012(3)
C20 0.028(3) 0.032(4) 0.029(3) 0.005(3) -0.007(3) -0.015(3)
C21 0.025(3) 0.024(3) 0.017(3) 0.006(2) -0.007(2) -0.009(3)
C22 0.031(4) 0.031(4) 0.028(3) -0.002(3) -0.004(3) -0.006(3)
C23 0.040(4) 0.038(4) 0.033(4) 0.012(3) -0.019(3) -0.014(3)
C24 0.024(3) 0.019(3) 0.029(3) 0.005(3) -0.006(3) 0.001(3)
C25 0.020(3) 0.035(4) 0.038(4) -0.005(3) 0.004(3) -0.006(3)
C26 0.032(4) 0.039(4) 0.023(3) -0.008(3) 0.005(3) 0.001(3)
C27 0.017(3) 0.018(3) 0.027(3) -0.010(2) -0.004(2) -0.005(2)
C28 0.022(3) 0.014(3) 0.026(3) -0.004(2) -0.004(2) -0.003(2)
C29 0.022(3) 0.023(3) 0.020(3) -0.009(2) 0.004(2) -0.005(3)
C30 0.027(3) 0.022(3) 0.019(3) -0.004(2) -0.004(2) -0.006(3)
C31 0.025(3) 0.027(3) 0.022(3) -0.010(3) -0.005(3) -0.006(3)
C32 0.029(4) 0.027(4) 0.051(4) -0.007(3) -0.008(3) -0.017(3)
C33 0.035(4) 0.018(3) 0.035(4) 0.001(3) -0.005(3) -0.007(3)
C34 0.019(3) 0.028(4) 0.031(3) -0.005(3) 0.003(3) -0.006(3)
C35 0.055(5) 0.044(5) 0.018(3) 0.000(3) 0.003(3) -0.019(4)
C36 0.035(4) 0.026(4) 0.034(4) -0.006(3) -0.018(3) 0.001(3)

loop_
_atom_type_symbol
_atom_type_description
_atom_type_scat_dispersion_real
_atom_type_scat_dispersion_imag
_atom_type_scat_source
C C 0.0033 0.0016 'International Tables Vol C Tables 4.2.6.8 and 6.1.1.4'
H H 0 0 'International Tables Vol C Tables 4.2.6.8 and 6.1.1.4'
I I -0.4742 1.8119 'International Tables Vol C Tables 4.2.6.8 and 6.1.1.4'
Si Si 0.0817 0.0704 'International Tables Vol C Tables 4.2.6.8 and 6.1.1.4'
Th Th -7.24 8.8979 'International Tables Vol C Tables 4.2.6.8 and 6.1.1.4'

loop_
_geom_angle_atom_site_label_1
_geom_angle_atom_site_label_2
_geom_angle_atom_site_label_3
_geom_angle
C5 Th C8 79.96(17)
C5 Th C7 57.90(17)
C8 Th C7 30.49(16)
C5 Th C6 30.29(17)
C8 Th C6 58.19(17)
C7 Th C6 30.07(16)
C5 Th C2 78.57(17)
C8 Th C2 57.10(18)
C7 Th C2 76.39(17)
C6 Th C2 84.58(17)
C5 Th C3 57.51(17)
C8 Th C3 77.60(18)
C7 Th C3 83.82(18)
C6 Th C3 76.33(18)
C2 Th C3 30.11(16)
C5 Th C4 30.74(17)
C8 Th C4 87.88(18)
C7 Th C4 78.25(17)
C6 Th C4 57.69(17)
C2 Th C4 58.27(17)
C3 Th C4 30.32(16)
C5 Th C1 88.28(16)
C8 Th C1 30.57(17)
C7 Th C1 57.81(17)
C6 Th C1 78.71(17)
C2 Th C1 29.99(17)
C3 Th C1 57.66(17)
C4 Th C1 80.10(16)
C5 Th C30 112.38(18)
C8 Th C30 140.13(19)
C7 Th C30 124.38(18)
C6 Th C30 114.01(18)
C2 Th C30 159.18(18)
C3 Th C30 141.67(18)
C4 Th C30 122.65(17)
C1 Th C30 157.14(18)
C5 Th C29 136.00(18)
C8 Th C29 116.53(19)
C7 Th C29 115.83(18)
C6 Th C29 122.96(18)
C2 Th C29 145.28(17)
C3 Th C29 159.77(18)
C4 Th C29 152.42(17)
C1 Th C29 127.43(18)
C30 Th C29 29.77(18)
C5 Th C28 120.14(17)
C8 Th C28 91.70(18)
C7 Th C28 86.43(18)
C6 Th C28 97.31(18)
C2 Th C28 141.99(17)
C3 Th C28 169.25(17)
C4 Th C28 150.24(17)
C1 Th C28 112.95(17)
C30 Th C28 48.82(18)
C29 Th C28 29.40(18)
C5 Th C31 87.72(18)
C8 Th C31 122.68(19)
C7 Th C31 98.05(18)
C6 Th C31 84.53(18)
C2 Th C31 166.15(18)
C3 Th C31 137.73(18)
C4 Th C31 108.41(18)
C1 Th C31 153.08(19)
C30 Th C31 29.50(18)
C29 Th C31 48.55(18)
C28 Th C31 48.40(18)
C15 Si1 C12 107.3(3)
C15 Si1 C1 105.4(3)
C12 Si1 C1 112.7(3)
C15 Si1 C9 114.5(3)
C12 Si1 C9 107.3(3)
C1 Si1 C9 109.8(3)
C4 Si2 C24 104.1(3)
C4 Si2 C21 111.7(3)
C24 Si2 C21 108.9(3)
C4 Si2 C18 114.5(3)
C24 Si2 C18 108.2(3)
C21 Si2 C18 109.1(3)
C2 C1 C8 131.1(5)
C2 C1 Si1 116.4(4)
C8 C1 Si1 112.4(4)
C2 C1 Th 74.5(3)
C8 C1 Th 73.0(3)
Si1 C1 Th 137.2(3)
C1 C2 C3 137.3(5)
C1 C2 Th 75.5(3)
C3 C2 Th 75.1(3)
C1 C2 H2 111.3
C3 C2 H2 111.3
Th C2 H2 134.3
C2 C3 C4 138.1(6)
C2 C3 Th 74.8(3)
C4 C3 Th 74.9(3)
C2 C3 H3 110.9
C4 C3 H3 110.9
Th C3 H3 136.9
C3 C4 C5 130.5(5)
C3 C4 Si2 115.4(4)
C5 C4 Si2 112.7(4)
C3 C4 Th 74.8(3)
C5 C4 Th 72.3(3)
Si2 C4 Th 145.6(3)
C6 C5 C4 135.4(5)
C6 C5 Th 76.7(3)
C4 C5 Th 76.9(3)
C6 C5 H5 112.3
C4 C5 H5 112.3
Th C5 H5 127
C5 C6 C7 135.5(5)
C5 C6 Th 73.0(3)
C7 C6 Th 74.9(3)
C5 C6 H6 112.3
C7 C6 H6 112.3
Th C6 H6 136.8
C6 C7 C8 136.6(5)
C6 C7 Th 75.0(3)
C8 C7 Th 73.9(3)
C6 C7 H7 111.7
C8 C7 H7 111.7
Th C7 H7 136.4
C7 C8 C1 134.8(5)
C7 C8 Th 75.6(3)
C1 C8 Th 76.4(3)
C7 C8 H8 112.6
C1 C8 H8 112.6
Th C8 H8 129
C10 C9 C11 108.4(5)
C10 C9 Si1 115.2(4)
C11 C9 Si1 113.1(5)
C10 C9 H9 106.5
C11 C9 H9 106.5
Si1 C9 H9 106.5
C9 C10 H10A 109.5
C9 C10 H10B 109.5
H10A C10 H10B 109.5
C9 C10 H10C 109.5
H10A C10 H10C 109.5
H10B C10 H10C 109.5
C9 C11 H11A 109.5
C9 C11 H11B 109.5
H11A C11 H11B 109.5
C9 C11 H11C 109.5
H11A C11 H11C 109.5
H11B C11 H11C 109.5
C13 C12 C14 109.7(5)
C13 C12 Si1 111.4(4)
C14 C12 Si1 116.3(4)
C13 C12 H12 106.3
C14 C12 H12 106.3
Si1 C12 H12 106.3
C12 C13 H13A 109.5
C12 C13 H13B 109.5
H13A C13 H13B 109.5
C12 C13 H13C 109.5
H13A C13 H13C 109.5
H13B C13 H13C 109.5
C12 C14 H14A 109.5
C12 C14 H14B 109.5
H14A C14 H14B 109.5
C12 C14 H14C 109.5
H14A C14 H14C 109.5
H14B C14 H14C 109.5
C17 C15 C16 111.0(5)
C17 C15 Si1 113.1(4)
C16 C15 Si1 113.8(4)
C17 C15 H15 106.1
C16 C15 H15 106.1
Si1 C15 H15 106.1
C15 C16 H16A 109.5
C15 C16 H16B 109.5
H16A C16 H16B 109.5
C15 C16 H16C 109.5
H16A C16 H16C 109.5
H16B C16 H16C 109.5
C15 C17 H17A 109.5
C15 C17 H17B 109.5
H17A C17 H17B 109.5
C15 C17 H17C 109.5
H17A C17 H17C 109.5
H17B C17 H17C 109.5
C19 C18 C20 110.1(5)
C19 C18 Si2 116.2(5)
C20 C18 Si2 115.3(5)
C19 C18 H18 104.6
C20 C18 H18 104.6
Si2 C18 H18 104.6
C18 C19 H19A 109.5
C18 C19 H19B 109.5
H19A C19 H19B 109.5
C18 C19 H19C 109.5
H19A C19 H19C 109.5
H19B C19 H19C 109.5
C18 C20 H20A 109.5
C18 C20 H20B 109.5
H20A C20 H20B 109.5
C18 C20 H20C 109.5
H20A C20 H20C 109.5
H20B C20 H20C 109.5
C23 C21 C22 108.6(5)
C23 C21 Si2 112.5(5)
C22 C21 Si2 114.0(4)
C23 C21 H21 107.1
C22 C21 H21 107.1
Si2 C21 H21 107.1
C21 C22 H22A 109.5
C21 C22 H22B 109.5
H22A C22 H22B 109.5
C21 C22 H22C 109.5
H22A C22 H22C 109.5
H22B C22 H22C 109.5
C21 C23 H23A 109.5
C21 C23 H23B 109.5
H23A C23 H23B 109.5
C21 C23 H23C 109.5
H23A C23 H23C 109.5
H23B C23 H23C 109.5
C25 C24 C26 108.1(6)
C25 C24 Si2 114.5(5)
C26 C24 Si2 112.5(4)
C25 C24 H24 107.1
C26 C24 H24 107.1
Si2 C24 H24 107.1
C24 C25 H25A 109.5
C24 C25 H25B 109.5
H25A C25 H25B 109.5
C24 C25 H25C 109.5
H25A C25 H25C 109.5
H25B C25 H25C 109.5
C24 C26 H26A 109.5
C24 C26 H26B 109.5
H26A C26 H26B 109.5
C24 C26 H26C 109.5
H26A C26 H26C 109.5
H26B C26 H26C 109.5
C31 C27 C28 108.6(5)
C31 C27 C32 126.0(6)
C28 C27 C32 124.8(6)
C31 C27 Th 74.9(3)
C28 C27 Th 74.6(3)
C32 C27 Th 124.0(4)
C29 C28 C27 107.6(5)
C29 C28 C33 126.7(6)
C27 C28 C33 125.2(6)
C29 C28 Th 74.5(3)
C27 C28 Th 76.2(3)
C33 C28 Th 121.5(4)
C28 C29 C30 108.2(5)
C28 C29 C34 124.8(6)
C30 C29 C34 126.4(6)
C28 C29 Th 76.1(3)
C30 C29 Th 74.7(3)
C34 C29 Th 122.7(4)
C31 C30 C29 107.6(5)
C31 C30 C35 125.0(6)
C29 C30 C35 127.0(6)
C31 C30 Th 76.7(3)
C29 C30 Th 75.5(3)
C35 C30 Th 119.4(4)
C27 C31 C30 108.0(5)
C27 C31 C36 125.8(6)
C30 C31 C36 125.8(6)
C27 C31 Th 76.0(3)
C30 C31 Th 73.8(3)
C36 C31 Th 121.6(4)
C27 C32 H32A 109.5
C27 C32 H32B 109.5
H32A C32 H32B 109.5
C27 C32 H32C 109.5
H32A C32 H32C 109.5
H32B C32 H32C 109.5
C28 C33 H33A 109.5
C28 C33 H33B 109.5
H33A C33 H33B 109.5
C28 C33 H33C 109.5
H33A C33 H33C 109.5
H33B C33 H33C 109.5
C29 C34 H34A 109.5
C29 C34 H34B 109.5
H34A C34 H34B 109.5
C29 C34 H34C 109.5
H34A C34 H34C 109.5
H34B C34 H34C 109.5
C30 C35 H35A 109.5
C30 C35 H35B 109.5
H35A C35 H35B 109.5
C30 C35 H35C 109.5
H35A C35 H35C 109.5
H35B C35 H35C 109.5
C31 C36 H36A 109.5
C31 C36 H36B 109.5
H36A C36 H36B 109.5
C31 C36 H36C 109.5
H36A C36 H36C 109.5
H36B C36 H36C 109.5

loop_
_geom_bond_atom_site_label_1
_geom_bond_atom_site_label_2
_geom_bond_distance
Th C5 2.667(6)
Th C8 2.689(5)
Th C7 2.712(5)
Th C6 2.714(6)
Th C2 2.721(6)
Th C3 2.724(6)
Th C4 2.727(5)
Th C1 2.733(5)
Th C30 2.779(6)
Th C29 2.789(6)
Th C28 2.810(6)
Th C31 2.817(6)
Si1 C15 1.906(6)
Si1 C12 1.907(6)
Si1 C1 1.908(6)
Si1 C9 1.911(6)
Si2 C4 1.895(6)
Si2 C24 1.899(7)
Si2 C21 1.900(6)
Si2 C18 1.913(6)
C1 C2 1.411(8)
C1 C8 1.430(8)
C2 C3 1.414(8)
C2 H2 0.95
C3 C4 1.426(8)
C3 H3 0.95
C4 C5 1.431(8)
C5 C6 1.407(8)
C5 H5 0.95
C6 C7 1.408(8)
C6 H6 0.95
C7 C8 1.420(8)
C7 H7 0.95
C8 H8 0.95
C9 C10 1.529(9)
C9 C11 1.540(8)
C9 H9 1
C10 H10A 0.98
C10 H10B 0.98
C10 H10C 0.98
C11 H11A 0.98
C11 H11B 0.98
C11 H11C 0.98
C12 C13 1.529(9)
C12 C14 1.542(9)
C12 H12 1
C13 H13A 0.98
C13 H13B 0.98
C13 H13C 0.98
C14 H14A 0.98
C14 H14B 0.98
C14 H14C 0.98
C15 C17 1.530(8)
C15 C16 1.537(9)
C15 H15 1
C16 H16A 0.98
C16 H16B 0.98
C16 H16C 0.98
C17 H17A 0.98
C17 H17B 0.98
C17 H17C 0.98
C18 C19 1.524(9)
C18 C20 1.541(9)
C18 H18 1
C19 H19A 0.98
C19 H19B 0.98
C19 H19C 0.98
C20 H20A 0.98
C20 H20B 0.98
C20 H20C 0.98
C21 C23 1.527(9)
C21 C22 1.545(9)
C21 H21 1
C22 H22A 0.98
C22 H22B 0.98
C22 H22C 0.98
C23 H23A 0.98
C23 H23B 0.98
C23 H23C 0.98
C24 C25 1.544(9)
C24 C26 1.553(9)
C24 H24 1
C25 H25A 0.98
C25 H25B 0.98
C25 H25C 0.98
C26 H26A 0.98
C26 H26B 0.98
C26 H26C 0.98
C27 C31 1.416(9)
C27 C28 1.425(8)
C27 C32 1.510(9)
C28 C29 1.421(9)
C28 C33 1.505(9)
C29 C30 1.431(9)
C29 C34 1.510(8)
C30 C31 1.425(9)
C30 C35 1.495(9)
C31 C36 1.501(9)
C32 H32A 0.98
C32 H32B 0.98
C32 H32C 0.98
C33 H33A 0.98
C33 H33B 0.98
C33 H33C 0.98
C34 H34A 0.98
C34 H34B 0.98
C34 H34C 0.98
C35 H35A 0.98
C35 H35B 0.98
C35 H35C 0.98
C36 H36A 0.98
C36 H36B 0.98
C36 H36C 0.98
